data_1506279
loop_
_publ_author_name
'Banwell, Martin G.'
'Phillis, Andrew T.'
'Willis, Anthony C.'

_publ_section_title
;
 Exploitation of cyclopropane ring-cleavage reactions for the rapid
 assembly of tetracyclic frameworks related to gibberellins.
;
_journal_issue 23
_journal_name_full 'Organic letters'
_journal_page_first 5341
_journal_page_last 5344
_journal_paper_doi 10.1021/ol062224d
_journal_volume 8
_journal_year 2006
_chemical_compound_source
;
local
;
_chemical_formula_moiety ' C17 H21 Cl3 O '
_chemical_formula_sum 'C17 H21 Cl3 O'
_chemical_formula_weight 347.71
_chemical_name_systematic
;
?
;
_space_group_IT_number 14
_symmetry_cell_setting monoclinic
_symmetry_space_group_name_Hall '-P 2yn'
_symmetry_space_group_name_H-M 'P 1 21/n 1'
_atom_sites_solution_hydrogens geom
_atom_sites_solution_primary direct
_audit_creation_date 05-03-11
_audit_creation_method CRYSTALS_ver_12-03-99
_audit_update_record
;
2005-11-04 - Report on C17 H21 Cl3 O
              by Anthony C. Willis
              for  Andrew Phillis and Martin Banwell

2005-11-04 - passes checkcif tests with no warnings

;
_cell_angle_alpha 90
_cell_angle_beta 99.0435(11)
_cell_angle_gamma 90
_cell_formula_units_Z 4
_cell_length_a 15.7868(3)
_cell_length_b 6.4660(1)
_cell_length_c 16.3562(3)
_cell_measurement_reflns_used 25149
_cell_measurement_temperature 200
_cell_measurement_theta_max 27
_cell_measurement_theta_min 3
_cell_volume 1648.84(5)
_computing_cell_refinement
;
  Denzo/Scalepack (Otwinowski & Minor, 1996)
;
_computing_data_collection
;
  COLLECT (Nonius BV, 1997)
;
_computing_data_reduction
;
  Denzo/Scalepack (Otwinowski & Minor, 1996)
;
_computing_molecular_graphics
;
ORTEP-II (Johnson 1976) in teXsan (MSC, 1992-1997)
;
_computing_publication_material
;
  CRYSTALS (Watkin et al 2003)
;
_computing_structure_refinement
;
  CRYSTALS (Watkin et al 2003)
;
_computing_structure_solution
;
  SIR92 (Altomare et al, 1994)
;
_diffrn_ambient_temperature 200
_diffrn_measured_fraction_theta_full 0.999
_diffrn_measured_fraction_theta_max 0.999
_diffrn_measurement_device_type
;
Nonius Kappa CCD
;
_diffrn_measurement_method ' \f and \w scans with CCD '
_diffrn_radiation_monochromator graphite
_diffrn_radiation_type 'Mo K\a'
_diffrn_radiation_wavelength 0.71073
_diffrn_reflns_av_R_equivalents 0.04
_diffrn_reflns_limit_h_max 20
_diffrn_reflns_limit_h_min -20
_diffrn_reflns_limit_k_max 8
_diffrn_reflns_limit_k_min -8
_diffrn_reflns_limit_l_max 21
_diffrn_reflns_limit_l_min -21
_diffrn_reflns_number 32449
_diffrn_reflns_theta_full 27.497
_diffrn_reflns_theta_max 27.5
_diffrn_reflns_theta_min 2.613
_diffrn_standards_decay_% 0.00
_diffrn_standards_interval_count 0
_diffrn_standards_interval_time 0
_diffrn_standards_number 0
_exptl_absorpt_coefficient_mu 0.552
_exptl_absorpt_correction_T_max 0.973
_exptl_absorpt_correction_T_min 0.839
_exptl_absorpt_correction_type integration
_exptl_absorpt_process_details
;
via Gaussian method (Coppens, 1970) implemented in maXus (2000)
;
_exptl_crystal_colour ' colourless '
_exptl_crystal_density_diffrn 1.401
_exptl_crystal_density_meas ?
_exptl_crystal_description ' plate '
_exptl_crystal_F_000 728
_exptl_crystal_size_max 0.44
_exptl_crystal_size_mid 0.13
_exptl_crystal_size_min 0.05
_refine_diff_density_max 0.23
_refine_diff_density_min -0.37
_refine_ls_extinction_method None
_refine_ls_goodness_of_fit_ref 1.0654
_refine_ls_hydrogen_treatment refxyz
_refine_ls_matrix_type full
_refine_ls_number_parameters 253
_refine_ls_number_reflns 2709
_refine_ls_number_restraints 0
_refine_ls_R_factor_all 0.0394
_refine_ls_R_factor_gt 0.0270
_refine_ls_shift/su_max 0.000755
_refine_ls_structure_factor_coef F
_refine_ls_weighting_details
;
  Method, part 1, Chebychev polynomial, (Watkin, 1994, Prince, 1982)
  [weight] = 1.0/[A~0~*T~0~(x)+A~1~*T~1~(x) ... +A~n-1~]*T~n-1~(x)]
  where A~i~ are the Chebychev coefficients listed below and x= Fcalc/Fmax
  Method = Robust Weighting (Prince, 1982)
  W = [weight] * [1-(deltaF/6*sigmaF)^2^]^2^
  A~i~ are:
  0.770 0.275 0.468
;
_refine_ls_weighting_scheme calc
_refine_ls_wR_factor_all 0.0382
_refine_ls_wR_factor_gt 0.0316
_refine_ls_wR_factor_ref 0.0316
_reflns_limit_h_max 20
_reflns_limit_h_min -20
_reflns_limit_k_max 8
_reflns_limit_k_min 0
_reflns_limit_l_max 21
_reflns_limit_l_min 0
_reflns_number_gt 2709
_reflns_number_total 3781
_reflns_threshold_expression I>3u(I)
_cod_data_source_file ol062224dsi20060907_092214.cif
_cod_data_source_block ban0519
_cod_depositor_comments
;
The following automatic conversions were performed:

'_symmetry_cell_setting' value 'Monoclinic' changed to 'monoclinic'
according to /home/saulius/struct/CIF-dictionaries/cif_core.dic
dictionary named 'cif_core.dic' version 2.4.1 from 2010-06-29.

Automatic conversion script
Id: cif_fix_values 1715 2011-07-08 13:25:40Z adriana 

The following automatic conversions were performed:

'_exptl_crystal_density_meas' value 'not measured' was changed to '?'
- the value is perceived as not measured.

Automatic conversion script
Id: cif_fix_values 3008 2015-01-20 13:52:24Z robertas 
;
_cod_original_sg_symbol_H-M 'P 1 21/n 1 '
_cod_original_formula_sum ' C17 H21 Cl3 O '
_cod_database_code 1506279

loop_
_symmetry_equiv_pos_as_xyz
x,y,z
-x,-y,-z
-x+1/2,y+1/2,-z+1/2
x+1/2,-y+1/2,z+1/2

loop_
_atom_site_label
_atom_site_type_symbol
_atom_site_fract_x
_atom_site_fract_y
_atom_site_fract_z
_atom_site_U_iso_or_equiv
_atom_site_occupancy
_atom_site_adp_type
Cl16 Cl 0.69357(2) 0.31878(6) 0.23780(2) 0.0320 1.0000 Uani
Cl17 Cl 0.65367(2) 0.65587(6) 0.08317(2) 0.0335 1.0000 Uani
Cl21 Cl 0.30266(3) 0.31218(10) 0.19068(3) 0.0611 1.0000 Uani
O18 O 0.46801(7) 0.73546(18) 0.05020(6) 0.0325 1.0000 Uani
C1 C 0.65579(11) 0.9032(3) 0.49100(9) 0.0330 1.0000 Uani
C2 C 0.61873(12) 0.7469(3) 0.54566(10) 0.0371 1.0000 Uani
C3 C 0.64216(12) 0.5263(3) 0.52463(10) 0.0350 1.0000 Uani
C4 C 0.60790(10) 0.4795(2) 0.43421(9) 0.0297 1.0000 Uani
C5 C 0.64501(9) 0.6286(2) 0.37604(8) 0.0244 1.0000 Uani
C6 C 0.59720(8) 0.6194(2) 0.28907(8) 0.0228 1.0000 Uani
C7 C 0.61406(8) 0.5079(2) 0.22522(9) 0.0238 1.0000 Uani
C8 C 0.57205(9) 0.5461(2) 0.13802(9) 0.0253 1.0000 Uani
C9 C 0.49563(9) 0.6946(2) 0.13510(9) 0.0263 1.0000 Uani
C10 C 0.42890(9) 0.5835(2) 0.17832(9) 0.0280 1.0000 Uani
C11 C 0.43727(9) 0.6592(3) 0.26574(9) 0.0308 1.0000 Uani
C12 C 0.52405(9) 0.7757(2) 0.27787(9) 0.0259 1.0000 Uani
C13 C 0.54117(10) 0.9101(2) 0.35688(9) 0.0305 1.0000 Uani
C14 C 0.63340(9) 0.8585(2) 0.39803(9) 0.0259 1.0000 Uani
C15 C 0.52114(10) 0.8801(2) 0.19326(9) 0.0283 1.0000 Uani
C19 C 0.39965(12) 0.8796(3) 0.03220(12) 0.0430 1.0000 Uani
C20 C 0.37619(11) 0.4421(3) 0.14074(10) 0.0371 1.0000 Uani
H11 H 0.7217(13) 0.903(3) 0.5067(11) 0.0378 1.0000 Uiso
H12 H 0.6371(12) 1.039(3) 0.5041(12) 0.0378 1.0000 Uiso
H21 H 0.6405(13) 0.775(3) 0.6041(13) 0.0437 1.0000 Uiso
H22 H 0.5545(14) 0.759(3) 0.5387(13) 0.0437 1.0000 Uiso
H31 H 0.7051(13) 0.510(3) 0.5353(12) 0.0407 1.0000 Uiso
H32 H 0.6196(13) 0.428(3) 0.5605(12) 0.0407 1.0000 Uiso
H41 H 0.6211(12) 0.340(3) 0.4188(11) 0.0347 1.0000 Uiso
H42 H 0.5439(12) 0.492(3) 0.4254(11) 0.0347 1.0000 Uiso
H51 H 0.7065(11) 0.598(3) 0.3771(10) 0.0280 1.0000 Uiso
H81 H 0.5533(11) 0.418(3) 0.1070(10) 0.0292 1.0000 Uiso
H111 H 0.4342(12) 0.548(3) 0.3050(11) 0.0361 1.0000 Uiso
H112 H 0.3910(12) 0.758(3) 0.2717(11) 0.0361 1.0000 Uiso
H131 H 0.5355(12) 1.060(3) 0.3426(11) 0.0353 1.0000 Uiso
H132 H 0.4993(12) 0.870(3) 0.3957(11) 0.0353 1.0000 Uiso
H141 H 0.6727(11) 0.939(3) 0.3675(11) 0.0298 1.0000 Uiso
H151 H 0.5757(12) 0.941(3) 0.1843(11) 0.0322 1.0000 Uiso
H152 H 0.4768(11) 0.981(3) 0.1841(11) 0.0322 1.0000 Uiso
H191 H 0.3765(14) 0.862(3) -0.0247(14) 0.0492 1.0000 Uiso
H192 H 0.4193(14) 1.015(4) 0.0423(13) 0.0492 1.0000 Uiso
H193 H 0.3548(14) 0.860(3) 0.0678(13) 0.0492 1.0000 Uiso
H201 H 0.3745(12) 0.408(3) 0.0850(13) 0.0428 1.0000 Uiso

loop_
_atom_site_aniso_label
_atom_site_aniso_U_11
_atom_site_aniso_U_22
_atom_site_aniso_U_33
_atom_site_aniso_U_23
_atom_site_aniso_U_13
_atom_site_aniso_U_12
Cl16 0.03398(18) 0.03027(18) 0.03217(18) 0.00181(14) 0.00663(14) 0.01161(14)
Cl17 0.03150(17) 0.0444(2) 0.02530(17) 0.00363(15) 0.00700(13) 0.00209(16)
Cl21 0.0545(3) 0.0782(4) 0.0511(3) -0.0045(2) 0.0098(2) -0.0355(3)
O18 0.0335(5) 0.0373(6) 0.0248(5) 0.0031(4) -0.0013(4) 0.0077(5)
C1 0.0435(9) 0.0286(7) 0.0260(7) -0.0037(6) 0.0030(6) -0.0080(7)
C2 0.0512(10) 0.0366(8) 0.0251(8) -0.0031(6) 0.0105(7) -0.0061(7)
C3 0.0472(9) 0.0324(8) 0.0261(7) 0.0046(6) 0.0077(7) -0.0039(7)
C4 0.0382(8) 0.0245(7) 0.0269(7) 0.0008(6) 0.0066(6) -0.0054(6)
C5 0.0255(6) 0.0258(7) 0.0223(6) 0.0002(5) 0.0044(5) -0.0011(5)
C6 0.0239(6) 0.0211(6) 0.0239(6) 0.0011(5) 0.0048(5) -0.0011(5)
C7 0.0239(6) 0.0228(6) 0.0252(7) 0.0012(5) 0.0047(5) 0.0030(5)
C8 0.0268(6) 0.0262(7) 0.0234(7) -0.0006(5) 0.0051(5) 0.0021(5)
C9 0.0264(6) 0.0277(7) 0.0236(6) -0.0003(5) 0.0005(5) 0.0035(6)
C10 0.0235(6) 0.0323(7) 0.0274(7) -0.0012(6) 0.0013(5) 0.0024(6)
C11 0.0241(7) 0.0390(8) 0.0296(7) -0.0064(6) 0.0053(5) -0.0002(6)
C12 0.0242(6) 0.0265(7) 0.0268(7) -0.0049(5) 0.0035(5) 0.0033(5)
C13 0.0325(7) 0.0282(7) 0.0302(7) -0.0074(6) 0.0031(6) 0.0039(6)
C14 0.0289(7) 0.0245(7) 0.0244(6) -0.0010(5) 0.0044(5) -0.0049(6)
C15 0.0300(7) 0.0239(7) 0.0299(7) -0.0007(6) 0.0011(6) 0.0036(6)
C19 0.0413(9) 0.0454(10) 0.0388(9) 0.0068(8) -0.0041(7) 0.0135(8)
C20 0.0385(8) 0.0429(9) 0.0291(8) -0.0027(7) 0.0031(6) -0.0087(7)

loop_
_atom_type_symbol
_atom_type_scat_dispersion_real
_atom_type_scat_dispersion_imag
_atom_type_scat_Cromer_Mann_a1
_atom_type_scat_Cromer_Mann_b1
_atom_type_scat_Cromer_Mann_a2
_atom_type_scat_Cromer_Mann_b2
_atom_type_scat_Cromer_Mann_a3
_atom_type_scat_Cromer_Mann_b3
_atom_type_scat_Cromer_Mann_a4
_atom_type_scat_Cromer_Mann_b4
_atom_type_scat_Cromer_Mann_c
_atom_type_scat_source
'C   ' 0.0033 0.0016 2.3100 20.8439 1.0200 10.2075 1.5886 0.5687 0.8650 51.6512 0.2156 International_Tables_Vol_IV_Table_2.2B
'H   ' 0.0000 0.0000 0.4930 10.5109 0.3229 26.1257 0.1402 3.1424 0.0408 57.7998 0.0030 International_Tables_Vol_IV_Table_2.2B
'Cl  ' 0.1484 0.1585 11.4604 0.0104 7.1964 1.1662 6.2556 18.5194 1.6455 47.7784 -9.5574 International_Tables_Vol_IV_Table_2.2B
'O   ' 0.0106 0.0060 3.0485 13.2771 2.2868 5.7011 1.5463 0.3239 0.8670 32.9089 0.2508 International_Tables_Vol_IV_Table_2.2B

loop_
_exptl_crystal_face_index_h
_exptl_crystal_face_index_k
_exptl_crystal_face_index_l
_exptl_crystal_face_perp_dist
1 0 0 0.050
-1 0 0 0.080
0 1 0 0.220
0 -1 0 0.220
0 0 1 0.025
0 0 -1 0.030
-2 0 3 0.043
2 0 4 0.030

loop_
_geom_angle_atom_site_label_1
_geom_angle_atom_site_label_2
_geom_angle_atom_site_label_3
_geom_angle
_geom_angle_publ_flag
C9 O18 C19 115.66(12) yes
C2 C1 C14 113.97(13) yes
C2 C1 H11 108.5(11) no
C14 C1 H11 108.2(10) no
C2 C1 H12 108.4(11) no
C14 C1 H12 111.2(11) no
H11 C1 H12 106.3(16) no
C1 C2 C3 111.00(13) yes
C1 C2 H21 109.8(12) no
C3 C2 H21 109.6(12) no
C1 C2 H22 110.9(12) no
C3 C2 H22 108.7(12) no
H21 C2 H22 106.7(16) no
C2 C3 C4 110.06(14) yes
C2 C3 H31 109.5(12) no
C4 C3 H31 110.1(11) no
C2 C3 H32 110.7(12) no
C4 C3 H32 110.4(12) no
H31 C3 H32 106.1(16) no
C3 C4 C5 111.42(12) yes
C3 C4 H41 112.3(11) no
C5 C4 H41 107.8(11) no
C3 C4 H42 108.7(11) no
C5 C4 H42 109.7(11) no
H41 C4 H42 106.8(16) no
C4 C5 C6 112.22(12) yes
C4 C5 C14 112.89(12) yes
C6 C5 C14 101.40(11) yes
C4 C5 H51 109.5(10) no
C6 C5 H51 110.8(10) no
C14 C5 H51 109.9(10) no
C5 C6 C7 129.18(12) yes
C5 C6 C12 110.24(11) yes
C7 C6 C12 120.44(12) yes
Cl16 C7 C6 121.17(11) yes
Cl16 C7 C8 115.60(10) yes
C6 C7 C8 123.06(12) yes
Cl17 C8 C7 106.94(10) yes
Cl17 C8 C9 110.69(10) yes
C7 C8 C9 111.17(11) yes
Cl17 C8 H81 104.5(10) no
C7 C8 H81 113.7(10) no
C9 C8 H81 109.7(10) no
C8 C9 O18 105.47(11) yes
C8 C9 C10 106.57(11) yes
O18 C9 C10 114.29(12) yes
C8 C9 C15 109.79(12) yes
O18 C9 C15 118.06(12) yes
C10 C9 C15 102.19(12) yes
C9 C10 C11 108.81(12) yes
C9 C10 C20 122.48(14) yes
C11 C10 C20 128.69(15) yes
C10 C11 C12 102.99(12) yes
C10 C11 H111 112.5(11) no
C12 C11 H111 114.3(11) no
C10 C11 H112 110.5(11) no
C12 C11 H112 109.1(11) no
H111 C11 H112 107.4(15) no
C11 C12 C6 109.35(12) yes
C11 C12 C13 114.56(12) yes
C6 C12 C13 104.06(11) yes
C11 C12 C15 101.43(12) yes
C6 C12 C15 108.36(11) yes
C13 C12 C15 118.89(12) yes
C12 C13 C14 105.80(11) yes
C12 C13 H131 110.7(11) no
C14 C13 H131 110.9(11) no
C12 C13 H132 109.4(11) no
C14 C13 H132 109.5(10) no
H131 C13 H132 110.5(15) no
C13 C14 C1 116.54(12) yes
C13 C14 C5 104.18(11) yes
C1 C14 C5 113.22(12) yes
C13 C14 H141 106.7(10) no
C1 C14 H141 109.4(10) no
C5 C14 H141 106.2(10) no
C9 C15 C12 100.47(11) yes
C9 C15 H151 111.7(11) no
C12 C15 H151 114.2(10) no
C9 C15 H152 108.7(11) no
C12 C15 H152 111.1(11) no
H151 C15 H152 110.2(15) no
O18 C19 H191 106.6(13) no
O18 C19 H192 111.0(13) no
H191 C19 H192 110.5(19) no
O18 C19 H193 112.4(13) no
H191 C19 H193 111.0(18) no
H192 C19 H193 105.3(18) no
Cl21 C20 C10 122.30(13) yes
Cl21 C20 H201 115.2(12) no
C10 C20 H201 122.5(12) no

loop_
_geom_bond_atom_site_label_1
_geom_bond_atom_site_label_2
_geom_bond_distance
_geom_bond_publ_flag
Cl16 C7 1.7412(14) yes
Cl17 C8 1.8254(14) yes
Cl21 C20 1.7372(17) yes
O18 C9 1.4134(17) yes
O18 C19 1.421(2) yes
C1 C2 1.526(2) yes
C1 C14 1.534(2) yes
C1 H11 1.03(2) no
C1 H12 0.96(2) no
C2 C3 1.526(2) yes
C2 H21 0.98(2) no
C2 H22 1.01(2) no
C3 C4 1.523(2) yes
C3 H31 0.99(2) no
C3 H32 0.97(2) no
C4 C5 1.534(2) yes
C4 H41 0.97(2) no
C4 H42 1.000(19) no
C5 C6 1.5032(18) yes
C5 C14 1.547(2) yes
C5 H51 0.987(17) no
C6 C7 1.3299(19) yes
C6 C12 1.5236(19) yes
C7 C8 1.4960(19) yes
C8 C9 1.5367(19) yes
C8 H81 0.992(18) no
C9 C10 1.536(2) yes
C9 C15 1.544(2) yes
C10 C11 1.497(2) yes
C10 C20 1.321(2) yes
C11 C12 1.549(2) yes
C11 H111 0.97(2) no
C11 H112 0.99(2) no
C12 C13 1.546(2) yes
C12 C15 1.534(2) yes
C13 C14 1.541(2) yes
C13 H131 1.00(2) no
C13 H132 1.020(19) no
C14 H141 1.002(18) no
C15 H151 0.978(19) no
C15 H152 0.951(19) no
C19 H191 0.95(2) no
C19 H192 0.94(2) no
C19 H193 0.99(2) no
C20 H201 0.93(2) no

loop_
_geom_contact_atom_site_label_1
_geom_contact_atom_site_label_2
_geom_contact_distance
_geom_contact_site_symmetry_2
_geom_contact_publ_flag
Cl17 C19 3.577(2) 2_675 no
O18 C8 3.547(2) 2_665 no

loop_
_geom_torsion_atom_site_label_1
_geom_torsion_atom_site_label_2
_geom_torsion_atom_site_label_3
_geom_torsion_atom_site_label_4
_geom_torsion
_geom_torsion_publ_flag
Cl16 C7 C6 C5 8.2(2) no
Cl16 C7 C6 C12 -176.5(1) no
Cl16 C7 C8 Cl17 -66.3(1) no
Cl16 C7 C8 C9 172.74(9) no
Cl17 C8 C7 C6 108.9(1) no
Cl17 C8 C9 O18 55.0(1) no
Cl17 C8 C9 C10 176.87(9) no
Cl17 C8 C9 C15 -73.2(1) no
Cl21 C20 C10 C9 178.3(1) no
Cl21 C20 C10 C11 0.1(2) no
O18 C9 C8 C7 173.7(1) no
O18 C9 C10 C11 -145.6(1) no
O18 C9 C10 C20 35.9(2) no
O18 C9 C15 C12 166.5(1) no
C1 C2 C3 C4 -59.1(2) no
C1 C14 C5 C4 45.0(2) no
C1 C14 C5 C6 165.2(1) no
C1 C14 C13 C12 -157.7(1) no
C2 C1 C14 C5 -45.3(2) no
C2 C1 C14 C13 75.5(2) no
C2 C3 C4 C5 59.6(2) no
C3 C2 C1 C14 52.5(2) no
C3 C4 C5 C6 -166.4(1) no
C3 C4 C5 C14 -52.5(2) no
C4 C5 C6 C7 -94.0(2) no
C4 C5 C6 C12 90.3(1) no
C4 C5 C14 C13 -82.6(1) no
C5 C6 C7 C8 -166.8(1) no
C5 C6 C12 C11 -111.8(1) no
C5 C6 C12 C13 11.0(1) no
C5 C6 C12 C15 138.5(1) no
C5 C14 C13 C12 -32.2(1) no
C6 C5 C14 C13 37.7(1) no
C6 C7 C8 C9 -12.0(2) no
C6 C12 C11 C10 -75.8(1) no
C6 C12 C13 C14 13.4(1) no
C6 C12 C15 C9 66.0(1) no
C7 C6 C5 C14 145.2(1) no
C7 C6 C12 C11 72.1(2) no
C7 C6 C12 C13 -165.1(1) no
C7 C6 C12 C15 -37.6(2) no
C7 C8 C9 C10 -64.4(1) no
C7 C8 C9 C15 45.5(2) no
C8 C7 C6 C12 8.5(2) no
C8 C9 O18 C19 -176.9(1) no
C8 C9 C10 C11 98.3(1) no
C8 C9 C10 C20 -80.2(2) no
C8 C9 C15 C12 -72.6(1) no
C9 C10 C11 C12 -13.2(2) no
C9 C15 C12 C11 -49.0(1) no
C9 C15 C12 C13 -175.6(1) no
C10 C9 O18 C19 66.4(2) no
C10 C9 C15 C12 40.2(1) no
C10 C11 C12 C13 167.9(1) no
C10 C11 C12 C15 38.5(1) no
C11 C10 C9 C15 -16.9(1) no
C11 C12 C13 C14 132.7(1) no
C12 C6 C5 C14 -30.4(1) no
C12 C11 C10 C20 165.3(2) no
C14 C13 C12 C15 -107.2(1) no
C15 C9 O18 C19 -53.8(2) no
C15 C9 C10 C20 164.6(1) no
